data_2022574
loop_
_publ_author_name
'F\'abry, Jan'
'Du\<sek, Michal'

_publ_section_title
;
 Low-temperature phases of dicalcium barium hexakis(propanoate)
;
_journal_coeditor_code JX3066
_journal_issue 11
_journal_name_full 'Acta Crystallographica Section C'
_journal_page_first 683
_journal_page_last 690
_journal_paper_doi 10.1107/S205322962101024X
_journal_volume 77
_journal_year 2021
_chemical_absolute_configuration ad
_chemical_formula_iupac '[Ca2 Ba (C3 H5 O2)6]'
_chemical_formula_moiety 'Ca2 Ba C18 O12 H30'
_chemical_formula_sum 'C18 H30 Ba Ca2 O12'
_chemical_formula_weight 655.9
_chemical_name_common
;
Barium dicalcium hexakis(propanoate)
;
_chemical_name_systematic
;
Poly[hexakis-\m-propanoato-bariumdicalcium]
;
_space_group_IT_number 19
_space_group_name_Hall 'P 2ac 2ab'
_space_group_name_H-M_alt 'P 21 21 21'
_symmetry_cell_setting orthorhombic
_symmetry_space_group_name_Hall 'P 2ac 2ab'
_symmetry_space_group_name_H-M 'P 21 21 21'
_atom_sites_solution_primary dual
_cell_angle_alpha 90
_cell_angle_beta 90
_cell_angle_gamma 90
_cell_formula_units_Z 4
_cell_length_a 12.3585(6)
_cell_length_b 12.6000(6)
_cell_length_c 18.0846(8)
_cell_measurement_reflns_used 9817
_cell_measurement_temperature 130
_cell_measurement_theta_max 27.525
_cell_measurement_theta_min 2.5685
_cell_volume 2816.1(2)
_computing_cell_refinement
;
SAINT (Bruker, 2017)
;
_computing_data_collection
;
APEX3 (Bruker, 2017)
;
_computing_data_reduction
;
SAINT (Bruker, 2017)
;
_computing_molecular_graphics
;
DIAMOND (Brandenburg, 2015)
;
_computing_publication_material
;
<i>JANA2006</i> (Pet\<r\'i\<cek <i>et al.</i>, 2014)
;
_computing_structure_refinement
;
<i>JANA2006</i> (Pet\<r\'i\<cek <i>et al.</i>, 2014)
;
_computing_structure_solution
;
<i>SUPERFLIP</i> (Palatinus & Chapuis, 2007)
;
_diffrn_ambient_temperature 130
_diffrn_detector CCD
_diffrn_measured_fraction_theta_full 1
_diffrn_measured_fraction_theta_max 1
_diffrn_measurement_device_type 'Bruker D8 VENTURE Kappa Duo PHOTON 100 CMOS'
_diffrn_measurement_method '\f and \w scans'
_diffrn_radiation_monochromator 'Quazar Mo multilayer optic'
_diffrn_radiation_probe x-ray
_diffrn_radiation_source 'X-ray tube'
_diffrn_radiation_type 'Mo K\a'
_diffrn_radiation_wavelength 0.71073
_diffrn_reflns_av_R_equivalents 0.0
_diffrn_reflns_av_unetI/netI 0.0258
_diffrn_reflns_limit_h_max 16
_diffrn_reflns_limit_h_min -16
_diffrn_reflns_limit_k_max 16
_diffrn_reflns_limit_k_min -16
_diffrn_reflns_limit_l_max 23
_diffrn_reflns_limit_l_min -23
_diffrn_reflns_number 6473
_diffrn_reflns_theta_full 27.51
_diffrn_reflns_theta_max 27.51
_diffrn_reflns_theta_min 2.25
_diffrn_standards_number 0
_exptl_absorpt_coefficient_mu 1.821
_exptl_absorpt_correction_T_max 0.9230
_exptl_absorpt_correction_T_min 0.8090
_exptl_absorpt_correction_type multi-scan
_exptl_absorpt_process_details
;
(<i>SADABS</i>; Bruker, 2017)
;
_exptl_crystal_colour colourless
_exptl_crystal_density_diffrn 1.5471
_exptl_crystal_description plate
_exptl_crystal_F_000 1320
_exptl_crystal_size_max 0.125
_exptl_crystal_size_mid 0.102
_exptl_crystal_size_min 0.046
_refine_diff_density_max 1.29
_refine_diff_density_min -0.60
_refine_ls_abs_structure_details '  2848 of Friedel pairs used in the refinement'
_refine_ls_abs_structure_Flack 0.238(12)
_refine_ls_extinction_coef 38E2(6)
_refine_ls_extinction_method
;
B-C type 1 Lorentzian isotropic (Becker & Coppens, 1974)
;
_refine_ls_goodness_of_fit_gt 1.69
_refine_ls_goodness_of_fit_ref 1.65
_refine_ls_hydrogen_treatment constr
_refine_ls_number_constraints 222
_refine_ls_number_parameters 278
_refine_ls_number_reflns 6471
_refine_ls_number_restraints 4
_refine_ls_R_factor_all 0.0314
_refine_ls_R_factor_gt 0.0277
_refine_ls_shift/su_max 0.0452
_refine_ls_shift/su_mean 0.0048
_refine_ls_structure_factor_coef Fsqd
_refine_ls_weighting_details w=1/(\s^2^(I)+0.0004I^2^)
_refine_ls_weighting_scheme sigma
_refine_ls_wR_factor_gt 0.0603
_refine_ls_wR_factor_ref 0.0612
_reflns_number_gt 6056
_reflns_number_total 6471
_reflns_threshold_expression I>3\s(I)
_cod_data_source_file jx3066sup1.cif
_cod_data_source_block II
_cod_original_formula_sum 'Ca2 Ba C18 O12 H30'
_cod_database_code 2022574

loop_
_space_group_symop_id
_space_group_symop_operation_xyz
1 x,y,z
2 -x+1/2,-y,z+1/2
3 -x,y+1/2,-z+1/2
4 x+1/2,-y+1/2,-z

loop_
_atom_site_type_symbol
_atom_site_label
_atom_site_fract_x
_atom_site_fract_y
_atom_site_fract_z
_atom_site_U_iso_or_equiv
_atom_site_adp_type
_atom_site_calc_flag
_atom_site_refinement_flags
_atom_site_occupancy
_atom_site_site_symmetry_multiplicity
_atom_site_disorder_assembly
_atom_site_disorder_group
Ba Ba1 0.533911(13) 0.236431(13) 0.372682(9) 0.01261(5) Uani d . 1 4 . .
Ca Ca1 0.30970(5) 0.25375(6) 0.53125(3) 0.01620(18) Uani d . 1 4 . .
Ca Ca2 0.50172(6) 0.47626(5) 0.23834(3) 0.01769(18) Uani d . 1 4 . .
O O1 0.4161(2) 0.14073(19) 0.25201(13) 0.0237(8) Uani d . 1 4 . .
O O1a 0.4212(2) 0.31284(19) 0.23286(13) 0.0270(8) Uani d . 1 4 . .
C C1 0.4026(3) 0.2197(3) 0.21097(18) 0.0208(10) Uani d . 1 4 . .
C C2 0.3590(3) 0.2019(3) 0.1339(2) 0.0380(13) Uani d . 1 4 . .
H H1c2 0.396176 0.140435 0.111153 0.0456 Uiso d . 1 4 . .
H H2c2 0.283777 0.17522 0.136968 0.0456 Uiso d . 1 4 . .
C C3 0.3632(6) 0.2928(5) 0.0830(3) 0.074(2) Uani d . 1 4 . .
H H1c3 0.330861 0.27282 0.035518 0.1103 Uiso d . 1 4 . .
H H2c3 0.322854 0.352426 0.104254 0.1103 Uiso d . 1 4 . .
H H3c3 0.438716 0.313848 0.075283 0.1103 Uiso d . 1 4 . .
O O2 0.73666(19) 0.35472(19) 0.37877(15) 0.0260(8) Uani d . 1 4 . .
O O3 0.6513(2) 0.3792(2) 0.27327(14) 0.0243(8) Uani d . 1 4 . .
C C4 0.7317(3) 0.3949(3) 0.3157(2) 0.0214(7) Uani d . 1 4 . .
C C5 0.8232(3) 0.4618(3) 0.2877(2) 0.0394(10) Uani d . 1 4 . .
H H1c5 0.793809 0.524821 0.261907 0.0473 Uiso d . 1 4 . .
H H2c5 0.861042 0.423817 0.24736 0.0473 Uiso d . 1 4 . .
C C6 0.9044(4) 0.4968(4) 0.3450(3) 0.0470(11) Uani d . 1 4 . .
H H1c6 0.960392 0.540241 0.321387 0.0705 Uiso d . 1 4 . .
H H2c6 0.867725 0.538662 0.383189 0.0705 Uiso d . 1 4 . .
H H3c6 0.937915 0.434273 0.367689 0.0705 Uiso d . 1 4 . .
O O2a 0.7404(2) 0.1203(2) 0.38947(14) 0.0263(8) Uani d . 1 4 . .
O O3a 0.6493(2) 0.0752(2) 0.28936(13) 0.0238(8) Uani d . 1 4 . .
C C4a 0.7319(3) 0.0699(3) 0.3303(2) 0.0214(7) Uani d . 1 4 . .
C C5a 0.8244(3) 0.0016(3) 0.3038(2) 0.0394(10) Uani d . 1 4 . .
H H1c5a 0.860151 0.036345 0.261176 0.0473 Uiso d . 1 4 . .
H H2c5a 0.795418 -0.064771 0.282149 0.0473 Uiso d . 1 4 . .
C C6a 0.9081(3) -0.0252(4) 0.3617(3) 0.0470(11) Uani d . 1 4 . .
H H1c6a 0.962884 -0.072173 0.340307 0.0705 Uiso d . 1 4 . .
H H2c6a 0.942654 0.040245 0.379101 0.0705 Uiso d . 1 4 . .
H H3c6a 0.872899 -0.060893 0.403453 0.0705 Uiso d . 1 4 . .
O O5 0.3716(2) 0.36435(19) 0.44014(14) 0.0257(8) Uani d . 1 4 . .
O O4 0.4639(2) 0.46270(18) 0.36264(12) 0.0237(7) Uani d . 1 4 . .
C C7 0.3859(3) 0.4498(3) 0.40617(19) 0.0218(7) Uani d . 1 4 . .
C C8 0.3071(4) 0.5391(4) 0.4185(3) 0.0523(12) Uani d . 1 4 . .
H H1c8 0.337961 0.590022 0.454474 0.0627 Uiso d . 0.380(9) 4 . .
H H2c8 0.317211 0.593694 0.379785 0.0627 Uiso d . 0.380(9) 4 . .
H H1c8d 0.2367 0.520767 0.395777 0.0627 Uiso d . 0.620(9) 4 . .
H H2c8d 0.276759 0.533896 0.469049 0.0627 Uiso d . 0.620(9) 4 . .
C C9 0.1986(8) 0.5262(10) 0.4323(8) 0.053(2) Uani d . 0.380(9) 4 . .
H H1c9 0.16089 0.593544 0.423946 0.08 Uiso d . 0.380(9) 4 . .
H H2c9 0.169151 0.471928 0.399062 0.08 Uiso d . 0.380(9) 4 . .
H H3c9 0.188219 0.503811 0.483723 0.08 Uiso d . 0.380(9) 4 . .
C C9a 0.3321(9) 0.6443(6) 0.4030(6) 0.083(4) Uani d . 0.620(9) 4 . .
H H1c9a 0.279683 0.690859 0.427505 0.124 Uiso d . 0.6201 4 . .
H H2c9a 0.405024 0.660311 0.421099 0.124 Uiso d . 0.6201 4 . .
H H3c9a 0.329161 0.655846 0.349451 0.124 Uiso d . 0.6201 4 . .
O O5a 0.3651(2) 0.12375(19) 0.45065(14) 0.0252(8) Uani d . 1 4 . .
O O4a 0.5415(2) 0.51162(18) 0.11629(12) 0.0277(7) Uani d . 1 4 . .
C C7a 0.3785(3) 0.0334(3) 0.42329(19) 0.0218(7) Uani d . 1 4 . .
C C8a 0.2991(4) -0.0545(4) 0.4373(3) 0.0523(12) Uani d . 1 4 . .
H H1c8a 0.296183 -0.101885 0.393663 0.0627 Uiso d . 0.792(9) 4 . .
H H2c8a 0.329888 -0.104958 0.473612 0.0627 Uiso d . 0.792(9) 4 . .
H H1c8e 0.274578 -0.051649 0.489389 0.0627 Uiso d . 0.208(9) 4 . .
H H2c8e 0.226145 -0.031982 0.420945 0.0627 Uiso d . 0.208(9) 4 . .
C C9b 0.1897(5) -0.0262(5) 0.4594(4) 0.053(2) Uani d . 0.792(9) 4 . .
C C9c 0.317(2) -0.1612(12) 0.4167(17) 0.083(4) Uani d . 0.208(9) 4 . .
O O6 0.63144(17) 0.2464(2) 0.51182(11) 0.0246(7) Uani d . 1 4 . .
O O7 0.48091(17) 0.2564(2) 0.57792(13) 0.0308(8) Uani d . 1 4 . .
C C10 0.5809(2) 0.2513(3) 0.57297(16) 0.0209(10) Uani d . 1 4 . .
C C11 0.6479(3) 0.2521(4) 0.64312(17) 0.0376(13) Uani d . 1 4 . .
H H1c11 0.693372 0.187464 0.644978 0.0452 Uiso d . 1 4 . .
H H2c11 0.702364 0.309498 0.6403 0.0452 Uiso d . 1 4 . .
C C12 0.5855(3) 0.2621(4) 0.71359(18) 0.0399(13) Uani d . 1 4 . .
H H1c12 0.635844 0.265553 0.755362 0.0599 Uiso d . 1 4 . .
H H2c12 0.541644 0.326844 0.712196 0.0599 Uiso d . 1 4 . .
H H3c12 0.538002 0.200305 0.719396 0.0599 Uiso d . 1 4 . .
H H1c9b 0.190182 -0.00098 0.510619 0.08 Uiso d . 0.792(9) 4 . .
H H2c9b 0.162386 0.030052 0.426938 0.08 Uiso d . 0.792(9) 4 . .
H H3c9b 0.142745 -0.088654 0.455406 0.08 Uiso d . 0.792(9) 4 . .
H H1c9c 0.364503 -0.163636 0.373564 0.124 Uiso d . 0.2083 4 . .
H H2c9c 0.349993 -0.199537 0.457865 0.124 Uiso d . 0.2083 4 . .
H H3c9c 0.247137 -0.194343 0.404227 0.124 Uiso d . 0.2083 4 . .

loop_
_atom_site_aniso_label
_atom_site_aniso_U_11
_atom_site_aniso_U_22
_atom_site_aniso_U_33
_atom_site_aniso_U_12
_atom_site_aniso_U_13
_atom_site_aniso_U_23
_atom_site_aniso_type_symbol
Ba1 0.01195(9) 0.01327(9) 0.01261(8) -0.00011(7) -0.00061(7) -0.00062(7) Ba
Ca1 0.0128(3) 0.0204(4) 0.0154(3) 0.0000(3) 0.0037(2) -0.0010(3) Ca
Ca2 0.0197(3) 0.0153(3) 0.0181(3) -0.0012(3) -0.0032(3) 0.0069(3) Ca
O1 0.0277(13) 0.0188(13) 0.0245(13) 0.0048(10) -0.0072(11) 0.0002(10) O
O1a 0.0350(15) 0.0189(13) 0.0270(13) -0.0044(11) -0.0046(12) 0.0038(11) O
C1 0.0149(16) 0.024(2) 0.0230(16) 0.0014(14) 0.0003(13) -0.0022(15) C
C2 0.053(3) 0.033(2) 0.028(2) -0.0026(18) -0.008(2) 0.0010(18) C
C3 0.126(6) 0.059(4) 0.035(3) -0.011(4) -0.024(3) 0.005(2) C
O2 0.0201(13) 0.0320(14) 0.0259(13) -0.0047(10) -0.0082(13) 0.0120(12) O
O3 0.0194(13) 0.0276(14) 0.0258(13) 0.0008(11) -0.0024(11) 0.0067(11) O
C4 0.0178(11) 0.0197(13) 0.0268(13) 0.0030(10) 0.0010(10) 0.0083(11) C
C5 0.0286(13) 0.0487(19) 0.0409(17) -0.0116(14) -0.0013(13) 0.0205(15) C
C6 0.0299(15) 0.0494(19) 0.062(2) -0.0168(14) -0.0106(15) 0.0211(17) C
O2a 0.0196(13) 0.0299(15) 0.0294(15) 0.0019(10) -0.0042(12) -0.0135(11) O
O3a 0.0189(13) 0.0254(14) 0.0271(13) 0.0001(11) -0.0027(11) -0.0086(11) O
C4a 0.0178(11) 0.0197(13) 0.0268(13) -0.0030(10) 0.0010(10) -0.0083(11) C
C5a 0.0286(13) 0.0487(19) 0.0409(17) 0.0116(14) -0.0013(13) -0.0205(15) C
C6a 0.0299(15) 0.0494(19) 0.062(2) 0.0168(14) -0.0106(15) -0.0211(17) C
O5 0.0282(15) 0.0222(14) 0.0267(13) 0.0020(11) 0.0107(12) 0.0037(11) O
O4 0.0299(13) 0.0232(12) 0.0179(11) -0.0029(12) 0.0038(12) 0.0049(9) O
C7 0.0257(12) 0.0192(13) 0.0207(12) 0.0024(10) -0.0031(11) -0.0008(10) C
C8 0.057(2) 0.038(2) 0.062(2) 0.0214(17) 0.0103(18) -0.0038(17) C
C9 0.041(3) 0.050(4) 0.069(4) 0.020(3) 0.013(3) -0.002(3) C
C9a 0.124(9) 0.026(4) 0.098(8) 0.035(5) 0.053(7) 0.018(4) C
O5a 0.0281(15) 0.0202(13) 0.0274(14) -0.0012(11) 0.0093(12) -0.0061(11) O
O4a 0.0376(14) 0.0265(13) 0.0189(12) -0.0103(12) 0.0028(13) 0.0035(10) O
C7a 0.0257(12) 0.0192(13) 0.0207(12) -0.0024(10) -0.0031(11) 0.0008(10) C
C8a 0.057(2) 0.038(2) 0.062(2) -0.0214(17) 0.0103(18) 0.0038(17) C
C9b 0.041(3) 0.050(4) 0.069(4) -0.020(3) 0.013(3) 0.002(3) C
C9c 0.124(9) 0.026(4) 0.098(8) -0.035(5) 0.053(7) -0.018(4) C
O6 0.0190(11) 0.0394(16) 0.0156(10) -0.0017(13) -0.0003(9) -0.0024(12) O
O7 0.0147(11) 0.0480(17) 0.0298(12) 0.0011(13) 0.0009(10) -0.0001(13) O
C10 0.0164(15) 0.027(2) 0.0192(15) -0.0017(16) 0.0025(12) -0.0021(17) C
C11 0.0273(18) 0.067(3) 0.0182(16) -0.002(2) -0.0018(14) 0.000(2) C
C12 0.046(2) 0.055(3) 0.0189(16) -0.001(3) -0.0005(16) -0.006(2) C

loop_
_atom_type_symbol
_atom_type_scat_dispersion_real
_atom_type_scat_dispersion_imag
_atom_type_scat_source
C 0.0033 0.0016 'International Tables Vol C tables 4.2.6.8 and 6.1.1.1'
H 0.0000 0.0000 'International Tables Vol C tables 4.2.6.8 and 6.1.1.1'
Ba -0.3244 2.2819 'International Tables Vol C tables 4.2.6.8 and 6.1.1.1'
Ca 0.2262 0.3064 'International Tables Vol C tables 4.2.6.8 and 6.1.1.1'
O 0.0106 0.0060 'International Tables Vol C tables 4.2.6.8 and 6.1.1.1'

loop_
_exptl_crystal_face_index_h
_exptl_crystal_face_index_k
_exptl_crystal_face_index_l
_exptl_crystal_face_perp_dist
? ? ? ?

loop_
_geom_angle_atom_site_label_1
_geom_angle_atom_site_label_2
_geom_angle_atom_site_label_3
_geom_angle_site_symmetry_1
_geom_angle_site_symmetry_2
_geom_angle_site_symmetry_3
_geom_angle
_geom_angle_publ_flag
O1 Ba1 O1a . . . 43.39(7) ?
O1 Ba1 O2 . . . 132.45(7) ?
O1 Ba1 O3 . . . 92.43(7) ?
O1 Ba1 O2a . . . 107.82(7) ?
O1 Ba1 O3a . . . 64.10(7) ?
O1 Ba1 O5 . . . 101.82(7) ?
O1 Ba1 O4 . . . 101.94(6) ?
O1 Ba1 O5a . . . 78.43(7) ?
O1 Ba1 O4a . . 3_645 59.83(6) ?
O1 Ba1 O6 . . . 156.54(8) ?
O1 Ba1 O7 . . . 133.08(6) ?
O1a Ba1 O2 . . . 105.25(7) ?
O1a Ba1 O3 . . . 61.47(7) ?
O1a Ba1 O2a . . . 129.56(7) ?
O1a Ba1 O3a . . . 90.86(7) ?
O1a Ba1 O5 . . . 81.62(7) ?
O1a Ba1 O4 . . . 60.96(6) ?
O1a Ba1 O5a . . . 103.31(7) ?
O1a Ba1 O4a . . 3_645 102.27(7) ?
O1a Ba1 O6 . . . 158.74(8) ?
O1a Ba1 O7 . . . 135.72(6) ?
O2 Ba1 O3 . . . 44.25(7) ?
O2 Ba1 O2a . . . 60.52(7) ?
O2 Ba1 O3a . . . 87.44(7) ?
O2 Ba1 O5 . . . 107.44(7) ?
O2 Ba1 O4 . . . 76.30(7) ?
O2 Ba1 O5a . . . 148.47(7) ?
O2 Ba1 O4a . . 3_645 138.54(7) ?
O2 Ba1 O6 . . . 64.68(7) ?
O2 Ba1 O7 . . . 94.46(6) ?
O3 Ba1 O2a . . . 86.52(7) ?
O3 Ba1 O3a . . . 82.40(7) ?
O3 Ba1 O5 . . . 105.34(7) ?
O3 Ba1 O4 . . . 61.28(7) ?
O3 Ba1 O5a . . . 163.51(7) ?
O3 Ba1 O4a . . 3_645 141.05(7) ?
O3 Ba1 O6 . . . 108.17(7) ?
O3 Ba1 O7 . . . 130.42(6) ?
O2a Ba1 O3a . . . 44.21(7) ?
O2a Ba1 O5 . . . 147.56(7) ?
O2a Ba1 O4 . . . 136.80(7) ?
O2a Ba1 O5a . . . 109.25(7) ?
O2a Ba1 O4a . . 3_645 78.05(7) ?
O2a Ba1 O6 . . . 63.73(7) ?
O2a Ba1 O7 . . . 94.69(6) ?
O3a Ba1 O5 . . . 164.62(7) ?
O3a Ba1 O4 . . . 141.17(6) ?
O3a Ba1 O5a . . . 105.30(7) ?
O3a Ba1 O4a . . 3_645 61.61(7) ?
O3a Ba1 O6 . . . 106.68(7) ?
O3a Ba1 O7 . . . 129.91(6) ?
O5 Ba1 O4 . . . 44.06(7) ?
O5 Ba1 O5a . . . 63.93(7) ?
O5 Ba1 O4a . . 3_645 106.75(7) ?
O5 Ba1 O6 . . . 83.84(7) ?
O5 Ba1 O7 . . . 54.50(6) ?
O4 Ba1 O5a . . . 106.84(7) ?
O4 Ba1 O4a . . 3_645 144.99(7) ?
O4 Ba1 O6 . . . 97.87(7) ?
O4 Ba1 O7 . . . 86.90(6) ?
O5a Ba1 O4a . . 3_645 43.70(7) ?
O5a Ba1 O6 . . . 83.92(7) ?
O5a Ba1 O7 . . . 55.13(6) ?
O4a Ba1 O6 3_645 . . 96.72(7) ?
O4a Ba1 O7 3_645 . . 86.76(6) ?
O6 Ba1 O7 . . . 35.57(5) ?
O2 Ca1 O2a 4_456 . 4_456 79.85(9) ?
O2 Ca1 O5 4_456 . . 176.49(9) ?
O2 Ca1 O5a 4_456 . . 98.14(9) ?
O2 Ca1 O6 4_456 . . 115.95(7) ?
O2 Ca1 O6 4_456 . 4_456 82.29(9) ?
O2 Ca1 O7 4_456 . . 96.35(9) ?
O2a Ca1 O5 4_456 . . 98.79(9) ?
O2a Ca1 O5a 4_456 . . 175.48(9) ?
O2a Ca1 O6 4_456 . . 116.18(7) ?
O2a Ca1 O6 4_456 . 4_456 81.79(9) ?
O2a Ca1 O7 4_456 . . 96.02(9) ?
O5 Ca1 O5a . . . 82.98(9) ?
O5 Ca1 O6 . . . 67.56(8) ?
O5 Ca1 O6 . . 4_456 94.32(9) ?
O5 Ca1 O7 . . . 87.00(9) ?
O5a Ca1 O6 . . . 68.34(8) ?
O5a Ca1 O6 . . 4_456 93.94(9) ?
O5a Ca1 O7 . . . 88.21(9) ?
O6 Ca1 O6 . . 4_456 155.44(6) ?
O6 Ca1 O7 . . . 26.88(6) ?
O6 Ca1 O7 4_456 . . 177.59(8) ?
O1 Ca2 O1a 3_655 . . 178.13(9) ?
O1 Ca2 O3 3_655 . . 95.89(9) ?
O1 Ca2 O3a 3_655 . 3_655 83.53(9) ?
O1 Ca2 O4 3_655 . . 94.69(8) ?
O1 Ca2 O4a 3_655 . . 78.79(8) ?
O1a Ca2 O3 . . . 83.30(9) ?
O1a Ca2 O3a . . 3_655 97.19(9) ?
O1a Ca2 O4 . . . 83.53(9) ?
O1a Ca2 O4a . . . 103.01(9) ?
O3 Ca2 O3a . . 3_655 176.67(9) ?
O3 Ca2 O4 . . . 81.70(9) ?
O3 Ca2 O4a . . . 101.19(9) ?
O3a Ca2 O4 3_655 . . 95.07(9) ?
O3a Ca2 O4a 3_655 . . 81.93(9) ?
O4 Ca2 O4a . . . 173.06(9) ?
Ba1 O1 Ca2 . . 3_645 95.49(8) ?
Ba1 O1a Ca2 . . . 92.83(8) ?
Ba1 O3 Ca2 . . . 95.55(8) ?
Ba1 O2a Ca1 . . 4_556 92.52(8) ?
Ba1 O3a Ca2 . . 3_645 95.38(8) ?
Ba1 O5 Ca1 . . . 101.48(9) ?
Ba1 O4 Ca2 . . . 94.10(7) ?
Ba1 O5a Ca1 . . . 100.04(9) ?
Ba1 O4a Ca2 3_655 . . 93.03(8) ?
Ba1 O6 Ca1 . . . 69.55(4) ?
Ba1 O6 Ca1 . . 4_556 96.11(7) ?
Ba1 O7 Ca1 . . . 78.23(6) ?
O1 C1 O1a . . . 122.0(3) ?
O1 C1 C2 . . . 118.4(3) ?
O1a C1 C2 . . . 119.5(3) ?
C1 C2 C3 . . . 116.7(4) ?
O2 C4 O3 . . . 121.8(3) ?
O2 C4 C5 . . . 119.9(3) ?
O3 C4 C5 . . . 118.3(3) ?
C4 C5 C6 . . . 115.8(4) ?
O2a C4a O3a . . . 122.9(3) ?
O2a C4a C5a . . . 120.0(3) ?
O3a C4a C5a . . . 117.1(3) ?
C4a C5a C6a . . . 115.1(4) ?
O5 C7 O4 . . . 121.8(3) ?
O5 C7 C8 . . . 118.6(4) ?
O4 C7 C8 . . . 119.6(3) ?
C7 C8 C9 . . . 124.8(7) ?
C7 C8 C9a . . . 122.7(6) ?
C9 C8 C9a . . . 111.5(8) ?
O5a C7a O4a . . 3_645 122.0(3) ?
O5a C7a C8a . . . 121.1(4) ?
O4a C7a C8a 3_645 . . 116.9(3) ?
C7a C8a C9b . . . 118.3(4) ?
C7a C8a C9c . . . 123.9(13) ?
C9b C8a C9c . . . 116.6(13) ?
O6 C10 O7 . . . 123.7(3) ?
O6 C10 C11 . . . 117.4(3) ?
O7 C10 C11 . . . 118.9(3) ?
C10 C11 C12 . . . 115.7(3) ?
H1c2 C2 H2c2 . . . 101.16 ?
H1c3 C3 H2c3 . . . 109.47 ?
H1c3 C3 H3c3 . . . 109.47 ?
H2c3 C3 H3c3 . . . 109.47 ?
H1c5 C5 H2c5 . . . 102.34 ?
H1c6 C6 H2c6 . . . 109.47 ?
H1c6 C6 H3c6 . . . 109.47 ?
H2c6 C6 H3c6 . . . 109.47 ?
H1c5a C5a H2c5a . . . 103.18 ?
H1c6a C6a H2c6a . . . 109.47 ?
H1c6a C6a H3c6a . . . 109.47 ?
H2c6a C6a H3c6a . . . 109.47 ?
H1c8 C8 H2c8 . . . 88.02 ?
H1c8d C8 H2c8d . . . 91.99 ?
H1c9 C9 H2c9 . . . 109.47 ?
H1c9 C9 H3c9 . . . 109.47 ?
H2c9 C9 H3c9 . . . 109.47 ?
H1c9a C9a H2c9a . . . 109.47 ?
H1c9a C9a H3c9a . . . 109.47 ?
H2c9a C9a H3c9a . . . 109.47 ?
H1c8a C8a H2c8a . . . 98.96 ?
H1c9b C9b H2c9b . . . 109.47 ?
H1c9b C9b H3c9b . . . 109.47 ?
H2c9b C9b H3c9b . . . 109.47 ?
H1c9c C9c H2c9c . . . 109.47 ?
H1c9c C9c H3c9c . . . 109.47 ?
H2c9c C9c H3c9c . . . 109.47 ?
H1c11 C11 H2c11 . . . 102.48 ?
H1c12 C12 H2c12 . . . 109.47 ?
H1c12 C12 H3c12 . . . 109.47 ?
H2c12 C12 H3c12 . . . 109.47 ?

loop_
_geom_bond_atom_site_label_1
_geom_bond_atom_site_label_2
_geom_bond_site_symmetry_1
_geom_bond_site_symmetry_2
_geom_bond_distance
_geom_bond_publ_flag
Ba1 O1 . . 2.887(2) ?
Ba1 O1a . . 3.043(3) ?
Ba1 O2 . . 2.918(2) ?
Ba1 O3 . . 2.928(3) ?
Ba1 O2a . . 2.957(2) ?
Ba1 O3a . . 2.904(2) ?
Ba1 O5 . . 2.848(3) ?
Ba1 O4 . . 2.985(2) ?
Ba1 O5a . . 2.891(3) ?
Ba1 O4a . 3_645 2.989(2) ?
Ba1 O6 . . 2.793(2) ?
Ba1 O7 . . 3.777(2) ?
Ca1 O2 . 4_456 2.309(3) ?
Ca1 O2a . 4_456 2.304(3) ?
Ca1 O5 . . 2.290(3) ?
Ca1 O5a . . 2.297(3) ?
Ca1 O6 . . 3.993(2) ?
Ca1 O6 . 4_456 2.337(2) ?
Ca1 O7 . . 2.278(2) ?
Ca2 O1 . 3_655 2.314(2) ?
Ca2 O1a . . 2.289(3) ?
Ca2 O3 . . 2.305(3) ?
Ca2 O3a . 3_655 2.300(3) ?
Ca2 O4 . . 2.302(2) ?
Ca2 O4a . . 2.305(2) ?
O1 C1 . . 1.253(4) ?
O1a C1 . . 1.259(4) ?
C1 C2 . . 1.512(5) ?
C2 C3 . . 1.470(7) ?
O2 C4 . . 1.250(5) ?
O3 C4 . . 1.270(4) ?
C4 C5 . . 1.499(6) ?
C5 C6 . . 1.509(6) ?
O2a C4a . . 1.248(4) ?
O3a C4a . . 1.263(4) ?
C4a C5a . . 1.510(6) ?
C5a C6a . . 1.511(6) ?
O5 C7 . . 1.252(4) ?
O4 C7 . . 1.255(4) ?
C7 C8 . . 1.504(6) ?
C8 C9 . . 1.374(12) ?
C8 C9a . . 1.390(9) ?
O5a C7a . . 1.253(4) ?
O4a C7a . 3_655 1.251(5) ?
C7a C8a . . 1.502(6) ?
C8a C9b . . 1.454(8) ?
C8a C9c . . 1.411(18) ?
O6 C10 . . 1.271(4) ?
O7 C10 . . 1.241(4) ?
C10 C11 . . 1.514(4) ?
C11 C12 . . 1.495(5) ?
C2 H1c2 . . 0.99 ?
C2 H2c2 . . 0.99 ?
C3 H1c3 . . 0.98 ?
C3 H2c3 . . 0.98 ?
C3 H3c3 . . 0.98 ?
C5 H1c5 . . 0.99 ?
C5 H2c5 . . 0.99 ?
C6 H1c6 . . 0.98 ?
C6 H2c6 . . 0.98 ?
C6 H3c6 . . 0.98 ?
C5a H1c5a . . 0.99 ?
C5a H2c5a . . 0.99 ?
C6a H1c6a . . 0.98 ?
C6a H2c6a . . 0.98 ?
C6a H3c6a . . 0.98 ?
C8 H1c8 . . 0.99 ?
C8 H2c8 . . 0.99 ?
C8 H1c8d . . 0.99 ?
C8 H2c8d . . 0.99 ?
C9 H1c9 . . 0.98 ?
C9 H2c9 . . 0.98 ?
C9 H3c9 . . 0.98 ?
C9a H1c9a . . 0.98 ?
C9a H2c9a . . 0.98 ?
C9a H3c9a . . 0.98 ?
C8a H1c8a . . 0.99 ?
C8a H2c8a . . 0.99 ?
C8a H1c8e . . 0.99 ?
C8a H2c8e . . 0.99 ?
C9b H1c9b . . 0.98 ?
C9b H2c9b . . 0.98 ?
C9b H3c9b . . 0.98 ?
C9c H1c9c . . 0.98 ?
C9c H2c9c . . 0.98 ?
C9c H3c9c . . 0.98 ?
C11 H1c11 . . 0.99 ?
C11 H2c11 . . 0.99 ?
C12 H1c12 . . 0.98 ?
C12 H2c12 . . 0.98 ?
C12 H3c12 . . 0.98 ?

loop_
_restr_angle_atom_site_label_1
_restr_angle_site_symmetry_1
_restr_angle_atom_site_label_2
_restr_angle_site_symmetry_2
_restr_angle_atom_site_label_3
_restr_angle_site_symmetry_3
_restr_angle_target
_restr_angle_target_weight_param
? ? ? ? ? ? ? ?

loop_
_restr_distance_atom_site_label_1
_restr_distance_site_symmetry_1
_restr_distance_atom_site_label_2
_restr_distance_site_symmetry_2
_restr_distance_target
_restr_distance_target_weight_param
C8 . C9 . 1.45 0.01
C8 . C9a . 1.45 0.01
C8a . C9b . 1.45 0.01
C8a . C9c . 1.45 0.01

loop_
_restr_equal_angle_atom_site_label_1
_restr_equal_angle_site_symmetry_1
_restr_equal_angle_atom_site_label_2
_restr_equal_angle_site_symmetry_2
_restr_equal_angle_atom_site_label_3
_restr_equal_angle_site_symmetry_3
_restr_equal_angle_class_class_id
_restr_equal_angle_class_target_weight_param
? ? ? ? ? ? ? ?

loop_
_restr_equal_torsion_atom_site_label_1
_restr_equal_torsion_site_symmetry_1
_restr_equal_torsion_atom_site_label_2
_restr_equal_torsion_site_symmetry_2
_restr_equal_torsion_atom_site_label_3
_restr_equal_torsion_site_symmetry_3
_restr_equal_torsion_atom_site_label_4
_restr_equal_torsion_site_symmetry_4
_restr_equal_torsion_class_class_id
_restr_equal_torsion_class_target_weight_param
? ? ? ? ? ? ? ? ? ?

loop_
_restr_torsion_atom_site_label_1
_restr_torsion_site_symmetry_1
_restr_torsion_atom_site_label_2
_restr_torsion_site_symmetry_2
_restr_torsion_atom_site_label_3
_restr_torsion_site_symmetry_3
_restr_torsion_atom_site_label_4
_restr_torsion_site_symmetry_4
_restr_torsion_angle_target
_restr_torsion_weight_param
? ? ? ? ? ? ? ? ? ?

loop_
_twin_individual_id
_twin_individual_mass_fraction_refined
_twin_individual_twin_matrix_11
_twin_individual_twin_matrix_12
_twin_individual_twin_matrix_13
_twin_individual_twin_matrix_21
_twin_individual_twin_matrix_22
_twin_individual_twin_matrix_23
_twin_individual_twin_matrix_31
_twin_individual_twin_matrix_32
_twin_individual_twin_matrix_33
1 0.762(13) 1 0 0 0 1 0 0 0 1
2 0.238(13) -1 0 0 0 -1 0 0 0 -1

loop_
_jana_atom_site_adp_c_label
_jana_atom_site_adp_c_type_symbol
_jana_atom_site_adp_c_111
_jana_atom_site_adp_c_112
_jana_atom_site_adp_c_113
_jana_atom_site_adp_c_122
_jana_atom_site_adp_c_123
_jana_atom_site_adp_c_133
_jana_atom_site_adp_c_222
_jana_atom_site_adp_c_223
_jana_atom_site_adp_c_233
_jana_atom_site_adp_c_333
? ? ? ? ? ? ? ? ? ? ? ?

loop_
_jana_atom_site_adp_d_label
_jana_atom_site_adp_d_type_symbol
_jana_atom_site_adp_d_1111
_jana_atom_site_adp_d_1112
_jana_atom_site_adp_d_1113
_jana_atom_site_adp_d_1122
_jana_atom_site_adp_d_1123
_jana_atom_site_adp_d_1133
_jana_atom_site_adp_d_1222
_jana_atom_site_adp_d_1223
_jana_atom_site_adp_d_1233
_jana_atom_site_adp_d_1333
_jana_atom_site_adp_d_2222
_jana_atom_site_adp_d_2223
_jana_atom_site_adp_d_2233
_jana_atom_site_adp_d_2333
_jana_atom_site_adp_d_3333
? ? ? ? ? ? ? ? ? ? ? ? ? ? ? ? ?

loop_
_jana_atom_site_adp_e_label
_jana_atom_site_adp_e_type_symbol
_jana_atom_site_adp_e_11111
_jana_atom_site_adp_e_11112
_jana_atom_site_adp_e_11113
_jana_atom_site_adp_e_11122
_jana_atom_site_adp_e_11123
_jana_atom_site_adp_e_11133
_jana_atom_site_adp_e_11222
_jana_atom_site_adp_e_11223
_jana_atom_site_adp_e_11233
_jana_atom_site_adp_e_11333
_jana_atom_site_adp_e_12222
_jana_atom_site_adp_e_12223
_jana_atom_site_adp_e_12233
_jana_atom_site_adp_e_12333
_jana_atom_site_adp_e_13333
_jana_atom_site_adp_e_22222
_jana_atom_site_adp_e_22223
_jana_atom_site_adp_e_22233
_jana_atom_site_adp_e_22333
_jana_atom_site_adp_e_23333
_jana_atom_site_adp_e_33333
? ? ? ? ? ? ? ? ? ? ? ? ? ? ? ? ? ? ? ? ? ? ?

loop_
_jana_atom_site_adp_f_label
_jana_atom_site_adp_f_type_symbol
_jana_atom_site_adp_f_111111
_jana_atom_site_adp_f_111112
_jana_atom_site_adp_f_111113
_jana_atom_site_adp_f_111122
_jana_atom_site_adp_f_111123
_jana_atom_site_adp_f_111133
_jana_atom_site_adp_f_111222
_jana_atom_site_adp_f_111223
_jana_atom_site_adp_f_111233
_jana_atom_site_adp_f_111333
_jana_atom_site_adp_f_112222
_jana_atom_site_adp_f_112223
_jana_atom_site_adp_f_112233
_jana_atom_site_adp_f_112333
_jana_atom_site_adp_f_113333
_jana_atom_site_adp_f_122222
_jana_atom_site_adp_f_122223
_jana_atom_site_adp_f_122233
_jana_atom_site_adp_f_122333
_jana_atom_site_adp_f_123333
_jana_atom_site_adp_f_133333
_jana_atom_site_adp_f_222222
_jana_atom_site_adp_f_222223
_jana_atom_site_adp_f_222233
_jana_atom_site_adp_f_222333
_jana_atom_site_adp_f_223333
_jana_atom_site_adp_f_233333
_jana_atom_site_adp_f_333333
? ? ? ? ? ? ? ? ? ? ? ? ? ? ? ? ? ? ? ? ? ? ? ? ? ? ? ? ? ?

_cod_database_fobs_code 2022574
